data_2017662
loop_
_publ_author_name
'Nichol, Gary S.'
'Murigi, Francis N.'
'Mash, Eugene A.'

_publ_section_title
;
 A synchrotron study of
 (2<i>R</i>,5'<i>S</i>)-5'-benzyl-5-bromo-6-methoxyspiro[indane-2,2'-piperazine]-3',6'-dione
 dimethylformamide solvate
;
_journal_coeditor_code EG3048
_journal_issue 6
_journal_name_full 'Acta Crystallographica Section C'
_journal_page_first o302
_journal_page_last o304
_journal_paper_doi 10.1107/S0108270110017579
_journal_volume 66
_journal_year 2010
_chemical_formula_iupac 'C20 H19 Br1 N2 O3, C3 H7 N O'
_chemical_formula_moiety 'C20 H19 Br1 N2 O3, C3 H7 N O'
_chemical_formula_sum 'C23 H26 Br N3 O4'
_chemical_formula_weight 488.38
_chemical_name_systematic
;
(2<i>R</i>,5'<i>S</i>)-5'-benzyl-5-bromo-6-methoxyspiro[indane-2,2'-
piperazine]-3',6'-dione dimethylformamide solvate
;
_space_group_IT_number 19
_symmetry_cell_setting orthorhombic
_symmetry_space_group_name_Hall 'P 2ac 2ab'
_symmetry_space_group_name_H-M 'P 21 21 21'
_atom_sites_solution_hydrogens difmap
_atom_sites_solution_primary direct
_atom_sites_solution_secondary difmap
_cell_angle_alpha 90
_cell_angle_beta 90
_cell_angle_gamma 90
_cell_formula_units_Z 4
_cell_length_a 6.0741(7)
_cell_length_b 13.8336(16)
_cell_length_c 26.076(3)
_cell_measurement_reflns_used 1876
_cell_measurement_temperature 100
_cell_measurement_theta_max 25
_cell_measurement_theta_min 3
_cell_volume 2191.1(4)
_computing_cell_refinement 'SAINT (Bruker, 2007)'
_computing_data_collection 'APEX2 (Bruker, 2007)'
_computing_data_reduction 'SAINT (Bruker, 2007)'
_computing_molecular_graphics 'ORTEP3 for Windows (Farrugia, 1997) and Mercury (Macrae <i>et al.</i>,  2008)'
_computing_publication_material 'CRYSTALS (Betteridge <i>et al.</i>,  2003)'
_computing_structure_refinement 'CRYSTALS (Betteridge <i>et al.</i>,  2003)'
_computing_structure_solution 'SIR92 (Altomare <i>et al.</i>,  1993)'
_diffrn_ambient_temperature 100
_diffrn_measured_fraction_theta_full 0.998
_diffrn_measured_fraction_theta_max 0.998
_diffrn_measurement_device 'Bruker SMART APEXII CCD diffractometer'
_diffrn_measurement_device_type 'Bruker SMART APEXII CCD diffractometer'
_diffrn_measurement_method '0.3 degree \w scans'
_diffrn_radiation_monochromator 'silicon 111'
_diffrn_radiation_type synchrotron
_diffrn_radiation_wavelength 0.7749
_diffrn_reflns_av_R_equivalents 0.057
_diffrn_reflns_limit_h_max 7
_diffrn_reflns_limit_h_min -7
_diffrn_reflns_limit_k_max 17
_diffrn_reflns_limit_k_min -17
_diffrn_reflns_limit_l_max 32
_diffrn_reflns_limit_l_min -32
_diffrn_reflns_number 31454
_diffrn_reflns_theta_full 29.018
_diffrn_reflns_theta_max 29.018
_diffrn_reflns_theta_min 3.018
_exptl_absorpt_coefficient_mu 1.911
_exptl_absorpt_correction_T_max 0.98
_exptl_absorpt_correction_T_min 0.25
_exptl_absorpt_correction_type multi-scan
_exptl_absorpt_process_details '(SADABS; Sheldrick, 1996)'
_exptl_crystal_colour colourless
_exptl_crystal_density_diffrn 1.480
_exptl_crystal_density_method 'not measured'
_exptl_crystal_description needle
_exptl_crystal_F_000 1008
_exptl_crystal_size_max 1.000
_exptl_crystal_size_mid 0.010
_exptl_crystal_size_min 0.010
_refine_diff_density_max 0.60
_refine_diff_density_min -0.67
_refine_ls_abs_structure_details 'Flack (1983), 1890 Friedel-pairs'
_refine_ls_abs_structure_Flack -0.015(7)
_refine_ls_extinction_method None
_refine_ls_goodness_of_fit_ref 0.9978
_refine_ls_hydrogen_treatment refU
_refine_ls_matrix_type full
_refine_ls_number_parameters 281
_refine_ls_number_reflns 4479
_refine_ls_number_restraints 0
_refine_ls_R_factor_all 0.0430
_refine_ls_R_factor_gt 0.0336
_refine_ls_shift/su_max 0.0012353
_refine_ls_shift/su_mean 0.0000343
_refine_ls_structure_factor_coef Fsqd
_refine_ls_weighting_details
;
Method= Modified Sheldrick
w=1/[\s^2^(F^2^) + ( 0.03P)^2^ + 2.95P], where P=(max(Fo^2^,0) + 2Fc^2^)/3
;
_refine_ls_weighting_scheme calc
_refine_ls_wR_factor_all 0.0733
_refine_ls_wR_factor_gt 0.0661
_refine_ls_wR_factor_ref 0.0733
_reflns_number_gt 3882
_reflns_number_total 4493
_reflns_threshold_expression I>2\s(I)
_cod_data_source_file eg3048.cif
_cod_data_source_block II
_cod_original_sg_symbol_H-M 'P 21 21 21 '
_cod_original_formula_sum 'C23 H26 Br1 N3 O4'
_cod_database_code 2017662

loop_
_symmetry_equiv_pos_as_xyz
x,y,z
x+1/2,-y+1/2,-z
-x,y+1/2,-z+1/2
-x+1/2,-y,z+1/2

loop_
_atom_site_type_symbol
_atom_site_label
_atom_site_fract_x
_atom_site_fract_y
_atom_site_fract_z
_atom_site_U_iso_or_equiv
_atom_site_adp_type
_atom_site_occupancy
_atom_site_disorder_assembly
_atom_site_disorder_group
Br Br1 -0.24708(6) 0.93502(2) 0.732893(11) 0.0232 Uani 1.0000 . .
O O1 0.1620(4) 0.60362(16) 0.50036(8) 0.0216 Uani 1.0000 . .
O O2 0.8810(4) 0.74044(17) 0.59505(9) 0.0232 Uani 1.0000 . .
O O3 -0.1772(4) 0.73383(16) 0.76569(9) 0.0268 Uani 1.0000 . .
N N1 0.3119(4) 0.68900(19) 0.56549(9) 0.0169 Uani 1.0000 . .
N N2 0.7268(5) 0.65885(16) 0.52939(8) 0.0171 Uani 1.0000 . .
C C1 0.7160(5) 0.7066(2) 0.57385(11) 0.0178 Uani 1.0000 . .
C C2 0.4920(5) 0.7198(2) 0.59872(11) 0.0161 Uani 1.0000 . .
C C3 0.3270(5) 0.6328(2) 0.52393(11) 0.0167 Uani 1.0000 . .
C C4 0.5522(5) 0.6048(2) 0.50483(11) 0.0156 Uani 1.0000 . .
C C5 0.4530(5) 0.8269(2) 0.61443(12) 0.0187 Uani 1.0000 . .
C C6 0.2870(5) 0.8158(2) 0.65724(10) 0.0180 Uani 1.0000 . .
C C7 0.1310(5) 0.8810(2) 0.67449(11) 0.0185 Uani 1.0000 . .
C C8 -0.0191(6) 0.8511(2) 0.71144(11) 0.0207 Uani 1.0000 . .
C C9 -0.0145(5) 0.7565(2) 0.73092(12) 0.0201 Uani 1.0000 . .
C C10 0.1474(5) 0.6925(2) 0.71467(11) 0.0219 Uani 1.0000 . .
C C11 0.2958(5) 0.7226(2) 0.67739(11) 0.0178 Uani 1.0000 . .
C C12 0.4738(5) 0.6653(2) 0.65075(11) 0.0188 Uani 1.0000 . .
C C13 -0.1984(6) 0.6345(3) 0.77997(13) 0.0328 Uani 1.0000 . .
C C14 0.5921(5) 0.4945(2) 0.50874(12) 0.0203 Uani 1.0000 . .
C C15 0.6082(5) 0.4583(2) 0.56369(13) 0.0216 Uani 1.0000 . .
C C16 0.8021(5) 0.4697(2) 0.59115(12) 0.0244 Uani 1.0000 . .
C C17 0.8163(5) 0.4370(3) 0.64143(13) 0.0287 Uani 1.0000 . .
C C18 0.6388(7) 0.3910(3) 0.66458(14) 0.0332 Uani 1.0000 . .
C C19 0.4463(6) 0.3785(3) 0.63695(14) 0.0301 Uani 1.0000 . .
C C20 0.4300(6) 0.4124(2) 0.58712(13) 0.0238 Uani 1.0000 . .
O O4 0.9677(5) 0.3410(2) 0.47242(11) 0.0433 Uani 1.0000 . .
N N3 1.2704(6) 0.33877(19) 0.42177(10) 0.0281 Uani 1.0000 . .
C C21 1.1428(6) 0.3063(3) 0.45948(14) 0.0300 Uani 1.0000 . .
C C22 1.4787(6) 0.2930(3) 0.40944(15) 0.0367 Uani 1.0000 . .
C C23 1.2052(8) 0.4224(3) 0.39215(15) 0.0495 Uani 1.0000 . .
H H41 0.5544 0.6209 0.4687 0.0171 Uiso 1.0000 . .
H H51 0.5871 0.8543 0.6273 0.0216 Uiso 1.0000 . .
H H52 0.3975 0.8662 0.5863 0.0216 Uiso 1.0000 . .
H H71 0.1254 0.9429 0.6615 0.0221 Uiso 1.0000 . .
H H101 0.1541 0.6303 0.7289 0.0265 Uiso 1.0000 . .
H H121 0.6097 0.6728 0.6694 0.0215 Uiso 1.0000 . .
H H122 0.4336 0.5984 0.6462 0.0227 Uiso 1.0000 . .
H H131 -0.3214 0.6315 0.8033 0.0481 Uiso 1.0000 . .
H H132 -0.0666 0.6129 0.7968 0.0478 Uiso 1.0000 . .
H H133 -0.2260 0.5933 0.7509 0.0477 Uiso 1.0000 . .
H H141 0.7275 0.4770 0.4918 0.0238 Uiso 1.0000 . .
H H142 0.4717 0.4633 0.4914 0.0240 Uiso 1.0000 . .
H H161 0.9235 0.4991 0.5763 0.0280 Uiso 1.0000 . .
H H171 0.9471 0.4429 0.6593 0.0343 Uiso 1.0000 . .
H H181 0.6509 0.3704 0.6987 0.0391 Uiso 1.0000 . .
H H191 0.3265 0.3478 0.6513 0.0361 Uiso 1.0000 . .
H H201 0.3040 0.4042 0.5679 0.0272 Uiso 1.0000 . .
H H211 1.1941 0.2506 0.4780 0.0346 Uiso 1.0000 . .
H H221 1.4743 0.2706 0.3748 0.0537 Uiso 1.0000 . .
H H223 1.5936 0.3396 0.4129 0.0534 Uiso 1.0000 . .
H H222 1.4984 0.2400 0.4331 0.0538 Uiso 1.0000 . .
H H231 1.2000 0.4079 0.3563 0.0731 Uiso 1.0000 . .
H H233 1.3081 0.4740 0.3981 0.0730 Uiso 1.0000 . .
H H232 1.0591 0.4426 0.4023 0.0726 Uiso 1.0000 . .
H H11 0.1833 0.7062 0.5736 0.0197 Uiso 1.0000 . .
H H21 0.8539 0.6473 0.5185 0.0197 Uiso 1.0000 . .

loop_
_atom_site_aniso_label
_atom_site_aniso_U_11
_atom_site_aniso_U_22
_atom_site_aniso_U_33
_atom_site_aniso_U_12
_atom_site_aniso_U_13
_atom_site_aniso_U_23
Br1 0.02134(14) 0.02512(14) 0.02310(13) 0.00248(19) 0.00516(18) -0.00406(13)
O1 0.0155(10) 0.0251(12) 0.0241(12) -0.0015(9) -0.0001(9) -0.0054(10)
O2 0.0126(12) 0.0312(13) 0.0259(12) -0.0015(10) -0.0003(9) -0.0069(10)
O3 0.0269(12) 0.0277(12) 0.0257(11) 0.0018(9) 0.0120(10) 0.0039(10)
N1 0.0085(13) 0.0243(13) 0.0181(12) 0.0008(10) -0.0003(9) -0.0028(10)
N2 0.0112(13) 0.0209(12) 0.0191(11) -0.0014(12) 0.0015(11) -0.0030(9)
C1 0.0160(19) 0.0205(14) 0.0170(13) 0.0005(13) -0.0020(12) 0.0008(11)
C2 0.0128(15) 0.0217(16) 0.0137(14) -0.0017(13) -0.0018(12) -0.0008(12)
C3 0.0199(15) 0.0164(15) 0.0139(14) -0.0017(12) 0.0013(12) 0.0011(12)
C4 0.0104(15) 0.0225(16) 0.0137(14) 0.0006(12) 0.0019(11) -0.0028(12)
C5 0.0129(15) 0.0215(17) 0.0217(16) -0.0021(13) -0.0007(12) -0.0027(13)
C6 0.017(2) 0.0221(14) 0.0146(13) -0.0020(13) -0.0007(12) -0.0033(11)
C7 0.0210(17) 0.0191(16) 0.0154(14) -0.0018(13) -0.0007(12) -0.0023(12)
C8 0.0236(17) 0.0247(17) 0.0137(14) 0.0008(14) 0.0015(13) -0.0042(12)
C9 0.0205(15) 0.0283(16) 0.0116(13) -0.0031(13) 0.0014(14) 0.0007(14)
C10 0.0230(17) 0.0216(16) 0.0212(16) 0.0036(14) 0.0016(13) 0.0018(13)
C11 0.0163(19) 0.0229(15) 0.0142(13) -0.0002(12) -0.0023(11) -0.0019(11)
C12 0.0146(15) 0.0226(16) 0.0192(15) 0.0044(13) 0.0002(12) 0.0000(13)
C13 0.034(3) 0.0369(19) 0.0270(18) 0.0000(16) 0.0122(14) 0.0094(14)
C14 0.0181(16) 0.0212(17) 0.0217(16) 0.0027(13) -0.0004(12) -0.0052(13)
C15 0.0197(16) 0.0178(17) 0.0272(17) 0.0029(12) 0.0026(13) -0.0025(13)
C16 0.0163(19) 0.0280(17) 0.0289(17) 0.0066(12) 0.0028(12) 0.0007(13)
C17 0.0213(17) 0.0373(18) 0.0276(17) 0.0072(16) -0.0015(12) 0.0012(16)
C18 0.039(2) 0.034(2) 0.0265(19) 0.0134(18) 0.0071(16) 0.0064(15)
C19 0.027(2) 0.029(2) 0.034(2) -0.0003(16) 0.0119(15) 0.0006(16)
C20 0.0235(17) 0.0169(17) 0.0310(18) 0.0008(13) 0.0037(14) -0.0041(13)
O4 0.0365(17) 0.0364(16) 0.0569(18) 0.0035(13) 0.0137(14) 0.0042(14)
N3 0.0296(17) 0.0286(14) 0.0260(13) 0.0011(16) -0.0018(15) 0.0011(11)
C21 0.030(2) 0.0251(18) 0.035(2) 0.0017(16) -0.0007(16) -0.0043(15)
C22 0.033(2) 0.039(2) 0.038(2) 0.0008(18) 0.0050(17) -0.0043(18)
C23 0.053(3) 0.050(3) 0.045(2) 0.008(2) 0.0070(19) 0.0210(19)

loop_
_atom_type_symbol
_atom_type_scat_dispersion_real
_atom_type_scat_dispersion_imag
_atom_type_scat_source
C 0.0033 0.0016 'International Tables Vol C 4.2.6.8 and 6.1.1.4'
H 0.0000 0.0000 'International Tables Vol C 4.2.6.8 and 6.1.1.4'
N 0.0061 0.0033 'International Tables Vol C 4.2.6.8 and 6.1.1.4'
O 0.0106 0.0060 'International Tables Vol C 4.2.6.8 and 6.1.1.4'
Br -0.2901 2.4595 'International Tables Vol C 4.2.6.8 and 6.1.1.4'

loop_
_geom_angle_atom_site_label_1
_geom_angle_atom_site_label_2
_geom_angle_atom_site_label_3
_geom_angle_site_symmetry_1
_geom_angle_site_symmetry_2
_geom_angle_site_symmetry_3
_geom_angle
_geom_angle_publ_flag
C9 O3 C13 . . . 117.1(2) n
C2 N1 C3 . . . 126.8(3) n
C2 N1 H11 . . . 117.6 no
C3 N1 H11 . . . 115.5 no
C1 N2 C4 . . . 127.1(3) n
C1 N2 H21 . . . 115.6 no
C4 N2 H21 . . . 115.3 no
N2 C1 O2 . . . 122.4(3) n
N2 C1 C2 . . . 118.3(3) n
O2 C1 C2 . . . 119.3(3) n
C1 C2 N1 . . . 112.5(2) n
C1 C2 C5 . . . 111.3(3) n
N1 C2 C5 . . . 108.7(2) n
C1 C2 C12 . . . 112.2(2) n
N1 C2 C12 . . . 108.8(2) n
C5 C2 C12 . . . 102.8(2) n
N1 C3 O1 . . . 122.3(3) n
N1 C3 C4 . . . 118.7(3) n
O1 C3 C4 . . . 119.0(3) n
C3 C4 N2 . . . 112.7(2) n
C3 C4 C14 . . . 112.0(3) n
N2 C4 C14 . . . 111.5(3) n
C3 C4 H41 . . . 105.9 no
N2 C4 H41 . . . 107.5 no
C14 C4 H41 . . . 106.8 no
C2 C5 C6 . . . 101.5(2) n
C2 C5 H51 . . . 109.9 no
C6 C5 H51 . . . 110.4 no
C2 C5 H52 . . . 112.8 no
C6 C5 H52 . . . 112.5 no
H51 C5 H52 . . . 109.6 no
C5 C6 C7 . . . 129.1(3) n
C5 C6 C11 . . . 110.3(3) n
C7 C6 C11 . . . 120.5(3) n
C6 C7 C8 . . . 118.7(3) n
C6 C7 H71 . . . 120.8 no
C8 C7 H71 . . . 120.5 no
Br1 C8 C7 . . . 120.2(2) n
Br1 C8 C9 . . . 118.7(2) n
C7 C8 C9 . . . 121.0(3) n
C8 C9 O3 . . . 115.9(3) n
C8 C9 C10 . . . 119.8(3) n
O3 C9 C10 . . . 124.3(3) n
C9 C10 C11 . . . 118.8(3) n
C9 C10 H101 . . . 119.7 no
C11 C10 H101 . . . 121.6 no
C6 C11 C10 . . . 121.1(3) n
C6 C11 C12 . . . 109.9(3) n
C10 C11 C12 . . . 129.0(3) n
C2 C12 C11 . . . 101.4(2) n
C2 C12 H121 . . . 109.1 no
C11 C12 H121 . . . 109.0 no
C2 C12 H122 . . . 112.0 no
C11 C12 H122 . . . 112.3 no
H121 C12 H122 . . . 112.5 no
O3 C13 H131 . . . 105.9 no
O3 C13 H132 . . . 110.0 no
H131 C13 H132 . . . 110.1 no
O3 C13 H133 . . . 112.2 no
H131 C13 H133 . . . 109.7 no
H132 C13 H133 . . . 108.8 no
C4 C14 C15 . . . 113.3(3) n
C4 C14 H141 . . . 110.4 no
C15 C14 H141 . . . 107.2 no
C4 C14 H142 . . . 107.0 no
C15 C14 H142 . . . 110.1 no
H141 C14 H142 . . . 108.7 no
C14 C15 C16 . . . 120.2(3) n
C14 C15 C20 . . . 120.8(3) n
C16 C15 C20 . . . 118.9(3) n
C15 C16 C17 . . . 120.2(3) n
C15 C16 H161 . . . 120.6 no
C17 C16 H161 . . . 119.2 no
C16 C17 C18 . . . 120.7(3) n
C16 C17 H171 . . . 120.1 no
C18 C17 H171 . . . 119.2 no
C17 C18 C19 . . . 119.1(3) n
C17 C18 H181 . . . 119.4 no
C19 C18 H181 . . . 121.5 no
C18 C19 C20 . . . 120.5(3) n
C18 C19 H191 . . . 120.8 no
C20 C19 H191 . . . 118.8 no
C15 C20 C19 . . . 120.6(3) n
C15 C20 H201 . . . 117.6 no
C19 C20 H201 . . . 121.8 no
C21 N3 C22 . . . 121.6(3) n
C21 N3 C23 . . . 120.4(3) n
C22 N3 C23 . . . 118.0(3) n
N3 C21 O4 . . . 125.6(4) n
N3 C21 H211 . . . 117.0 no
O4 C21 H211 . . . 117.4 no
N3 C22 H221 . . . 109.1 no
N3 C22 H223 . . . 108.8 no
H221 C22 H223 . . . 109.2 no
N3 C22 H222 . . . 107.4 no
H221 C22 H222 . . . 111.1 no
H223 C22 H222 . . . 111.2 no
N3 C23 H231 . . . 111.2 no
N3 C23 H233 . . . 109.2 no
H231 C23 H233 . . . 109.7 no
N3 C23 H232 . . . 109.6 no
H231 C23 H232 . . . 107.3 no
H233 C23 H232 . . . 109.8 no

loop_
_geom_bond_atom_site_label_1
_geom_bond_atom_site_label_2
_geom_bond_site_symmetry_1
_geom_bond_site_symmetry_2
_geom_bond_distance
_geom_bond_publ_flag
Br1 C8 . . 1.891(3) n
O1 C3 . . 1.243(4) n
O2 C1 . . 1.237(4) n
O3 C9 . . 1.377(4) n
O3 C13 . . 1.430(4) n
N1 C2 . . 1.459(4) n
N1 C3 . . 1.337(4) n
N1 H11 . . 0.843 no
N2 C1 . . 1.336(4) n
N2 C4 . . 1.447(4) n
N2 H21 . . 0.838 no
C1 C2 . . 1.518(4) n
C2 C5 . . 1.555(4) n
C2 C12 . . 1.556(4) n
C3 C4 . . 1.507(4) n
C4 C14 . . 1.548(4) n
C4 H41 . . 0.967 no
C5 C6 . . 1.512(4) n
C5 H51 . . 0.959 no
C5 H52 . . 0.974 no
C6 C7 . . 1.384(4) n
C6 C11 . . 1.393(4) n
C7 C8 . . 1.390(4) n
C7 H71 . . 0.920 no
C8 C9 . . 1.404(4) n
C9 C10 . . 1.390(4) n
C10 C11 . . 1.390(4) n
C10 H101 . . 0.938 no
C11 C12 . . 1.510(4) n
C12 H121 . . 0.964 no
C12 H122 . . 0.965 no
C13 H131 . . 0.964 no
C13 H132 . . 0.961 no
C13 H133 . . 0.963 no
C14 C15 . . 1.521(4) n
C14 H141 . . 0.965 no
C14 H142 . . 0.962 no
C15 C16 . . 1.387(4) n
C15 C20 . . 1.396(5) n
C16 C17 . . 1.389(5) n
C16 H161 . . 0.927 no
C17 C18 . . 1.390(5) n
C17 H171 . . 0.925 no
C18 C19 . . 1.384(5) n
C18 H181 . . 0.937 no
C19 C20 . . 1.385(5) n
C19 H191 . . 0.922 no
C20 H201 . . 0.921 no
O4 C21 . . 1.215(4) n
N3 C21 . . 1.330(5) n
N3 C22 . . 1.451(5) n
N3 C23 . . 1.447(4) n
C21 H211 . . 0.961 no
C22 H221 . . 0.956 no
C22 H223 . . 0.954 no
C22 H222 . . 0.965 no
C23 H231 . . 0.957 no
C23 H233 . . 0.961 no
C23 H232 . . 0.967 no

loop_
_geom_hbond_atom_site_label_D
_geom_hbond_atom_site_label_H
_geom_hbond_atom_site_label_A
_geom_hbond_site_symmetry_D
_geom_hbond_site_symmetry_H
_geom_hbond_site_symmetry_A
_geom_hbond_distance_DH
_geom_hbond_distance_HA
_geom_hbond_distance_DA
_geom_hbond_angle_DHA
_geom_hbond_publ_flag
N1 H11 O2 . . 1_455 0.84 1.98 2.820(5) 177 yes
N2 H21 O1 . . 1_655 0.84 2.02 2.854(5) 171 yes
C14 H141 O4 . . . 0.96 2.43 3.257(5) 143 yes
C21 H211 O4 . . 2_556 0.96 2.46 3.346(5) 154 yes

loop_
_geom_torsion_atom_site_label_1
_geom_torsion_atom_site_label_2
_geom_torsion_atom_site_label_3
_geom_torsion_atom_site_label_4
_geom_torsion_site_symmetry_1
_geom_torsion_site_symmetry_2
_geom_torsion_site_symmetry_3
_geom_torsion_site_symmetry_4
_geom_torsion
_geom_torsion_publ_flag
C2 C4 C14 C15 . . . . -3.3(3) n

loop_
_cod_related_entry_id
_cod_related_entry_database
_cod_related_entry_code
1 ChemSpider 30654239
